data_1548358
loop_
_publ_author_name
'Mino R. Caira'
'Susan A. Bourne'
'Halima Samsodien'

_publ_section_title
;
 Thermal, X-ray Structural, and Dissolution Characteristics of Solid Forms
 Derived from the Anticancer Agents 2-Methoxyestradiol and
 2-Methoxyestradiol-3,17-O,O-Bis-Sulfamate
;
_journal_name_full 'Journal of Pharmaceutical Sciences'
_journal_page_first 3418
_journal_page_last 3425
_journal_paper_doi 10.1002/jps.24545
_journal_volume 104
_journal_year 2015
_chemical_absolute_configuration syn
_chemical_formula_moiety 'C19 H26 O3, 2(C1 H1 Cl3)'
_chemical_formula_sum 'C21 H28 Cl6 O3'
_chemical_formula_weight 541.13
_chemical_name_common '2-methoxyestradiol chloroform solvate 1:2'
_chemical_name_systematic
; 
 17beta-2-methoxyestra-1,3,5(10)-triene-3,17-diol chloroform solvate 1:2'
;
_space_group_crystal_system triclinic
_space_group_IT_number 1
_space_group_name_Hall 'P 1'
_space_group_name_H-M_alt 'P 1'
_atom_sites_solution_hydrogens geom
_atom_sites_solution_primary direct
_atom_sites_solution_secondary difmap
_cell_angle_alpha 104.386(2)
_cell_angle_beta 95.464(2)
_cell_angle_gamma 107.774(2)
_cell_formula_units_Z 1
_cell_length_a 6.3150(2)
_cell_length_b 9.3352(3)
_cell_length_c 11.1622(5)
_cell_measurement_reflns_used 1639
_cell_measurement_temperature 173(2)
_cell_measurement_theta_max 26.02
_cell_measurement_theta_min 1.00
_cell_volume 596.44(4)
_computing_structure_refinement 'SHELXL-97 (Sheldrick, 1997)'
_computing_structure_solution 'SHELXS-97 (Sheldrick, 1990)'
_diffrn_ambient_temperature 173(2)
_diffrn_detector_area_resol_mean n/a
_diffrn_measured_fraction_theta_full 0.976
_diffrn_measured_fraction_theta_max 0.976
_diffrn_measurement_device_type 'Nonius Kappa CCD diffractometer'
_diffrn_measurement_method 'phi- and omega-scans'
_diffrn_radiation_monochromator graphite
_diffrn_radiation_source 'fine-focus sealed tube'
_diffrn_radiation_type MoK\a
_diffrn_radiation_wavelength 0.71073
_diffrn_reflns_av_R_equivalents 0.0347
_diffrn_reflns_av_sigmaI/netI 0.0393
_diffrn_reflns_limit_h_max 8
_diffrn_reflns_limit_h_min -7
_diffrn_reflns_limit_k_max 12
_diffrn_reflns_limit_k_min -12
_diffrn_reflns_limit_l_max 14
_diffrn_reflns_limit_l_min -14
_diffrn_reflns_number 17745
_diffrn_reflns_theta_full 27.88
_diffrn_reflns_theta_max 27.88
_diffrn_reflns_theta_min 3.99
_diffrn_standards_decay_% n/a
_diffrn_standards_interval_count n/a
_diffrn_standards_interval_time n/a
_diffrn_standards_number n/a
_exptl_absorpt_coefficient_mu 0.742
_exptl_absorpt_correction_T_max 0.8780
_exptl_absorpt_correction_T_min 0.6137
_exptl_absorpt_correction_type multi-scan
_exptl_absorpt_process_details 'SADABS (Sheldrick, 1996)'
_exptl_crystal_colour colourless
_exptl_crystal_density_diffrn 1.507
_exptl_crystal_density_method 'not measured'
_exptl_crystal_description block
_exptl_crystal_F_000 280
_exptl_crystal_size_max 0.28
_exptl_crystal_size_mid 0.26
_exptl_crystal_size_min 0.18
_refine_diff_density_max 0.280
_refine_diff_density_min -0.376
_refine_diff_density_rms '0.055 '
_refine_ls_abs_structure_details 'Flack H D (1983), Acta Cryst. A39, 876-881'
_refine_ls_abs_structure_Flack 0.04(4)
_refine_ls_extinction_coef 0.029(4)
_refine_ls_extinction_expression Fc^*^=kFc[1+0.001xFc^2^\l^3^/sin(2\q)]^-1/4^
_refine_ls_extinction_method SHELXL
_refine_ls_goodness_of_fit_ref 1.023
_refine_ls_hydrogen_treatment mixed
_refine_ls_matrix_type full
_refine_ls_number_parameters 279
_refine_ls_number_reflns 5178
_refine_ls_number_restraints 4
_refine_ls_restrained_S_all 1.023
_refine_ls_R_factor_all 0.0370
_refine_ls_R_factor_gt 0.0296
_refine_ls_shift/su_max 0.000
_refine_ls_shift/su_mean 0.000
_refine_ls_structure_factor_coef Fsqd
_refine_ls_weighting_details 'calc w=1/[\s^2^(Fo^2^)+(0.0386P)^2^+0.1166P] where P=(Fo^2^+2Fc^2^)/3'
_refine_ls_weighting_scheme calc
_refine_ls_wR_factor_gt 0.0682
_refine_ls_wR_factor_ref 0.0715
_reflns_number_gt 4690
_reflns_number_total 5178
_reflns_threshold_expression >2sigma(I)
_cod_data_source_file jps24545-sup-0001-S1.CIF
_cod_data_source_block 2meclors
_cod_depositor_comments
;
 Updating space group information.

 Antanas Vaitkus,
 2018-06-07
;
_cod_original_sg_symbol_H-M P1
_cod_database_code 1548358

loop_
_space_group_symop_id
_space_group_symop_operation_xyz
1 x,y,z

loop_
_atom_site_label
_atom_site_type_symbol
_atom_site_fract_x
_atom_site_fract_y
_atom_site_fract_z
_atom_site_U_iso_or_equiv
_atom_site_adp_type
_atom_site_occupancy
_atom_site_symmetry_multiplicity
_atom_site_calc_flag
_atom_site_refinement_flags
_atom_site_disorder_assembly
_atom_site_disorder_group
C1 C 0.7067(3) 0.3931(2) 0.31437(18) 0.0201(4) Uani 1 1 d . . .
H1 H 0.8627 0.4322 0.3513 0.024 Uiso 1 1 calc R . .
C2 C 0.6355(3) 0.4379(2) 0.21220(18) 0.0193(4) Uani 1 1 d . . .
C3 C 0.4071(3) 0.3805(2) 0.15639(18) 0.0197(4) Uani 1 1 d . . .
C4 C 0.2533(3) 0.2784(2) 0.20418(18) 0.0203(4) Uani 1 1 d . . .
H4 H 0.0976 0.2394 0.1665 0.024 Uiso 1 1 calc R . .
C5 C 0.3223(3) 0.2314(2) 0.30669(18) 0.0194(4) Uani 1 1 d . . .
C6 C 0.1430(3) 0.1197(2) 0.35258(19) 0.0213(4) Uani 1 1 d . . .
H6A H 0.0590 0.0254 0.2809 0.026 Uiso 1 1 calc R . .
H6B H 0.0341 0.1715 0.3817 0.026 Uiso 1 1 calc R . .
C7 C 0.2356(3) 0.0668(2) 0.45953(19) 0.0216(4) Uani 1 1 d . . .
H7A H 0.1137 0.0308 0.5061 0.026 Uiso 1 1 calc R . .
H7B H 0.2855 -0.0229 0.4237 0.026 Uiso 1 1 calc R . .
C8 C 0.4342(3) 0.2002(2) 0.55027(18) 0.0189(4) Uani 1 1 d . . .
H8 H 0.3863 0.2936 0.5805 0.023 Uiso 1 1 calc R . .
C9 C 0.6291(3) 0.2439(2) 0.47752(17) 0.0178(4) Uani 1 1 d . . .
H9 H 0.6644 0.1458 0.4435 0.021 Uiso 1 1 calc R . .
C10 C 0.5508(3) 0.2906(2) 0.36392(18) 0.0185(4) Uani 1 1 d . . .
C11 C 0.8475(3) 0.3661(2) 0.56251(18) 0.0209(4) Uani 1 1 d . . .
H11A H 0.9708 0.3787 0.5133 0.025 Uiso 1 1 calc R . .
H11B H 0.8249 0.4688 0.5903 0.025 Uiso 1 1 calc R . .
C12 C 0.9186(3) 0.3201(2) 0.67855(19) 0.0207(4) Uani 1 1 d . . .
H12A H 1.0529 0.4061 0.7334 0.025 Uiso 1 1 calc R . .
H12B H 0.9605 0.2246 0.6517 0.025 Uiso 1 1 calc R . .
C13 C 0.7256(3) 0.2881(2) 0.75268(18) 0.0194(4) Uani 1 1 d . . .
C14 C 0.5192(3) 0.1564(2) 0.66373(18) 0.0194(4) Uani 1 1 d . . .
H14 H 0.5705 0.0654 0.6301 0.023 Uiso 1 1 calc R . .
C15 C 0.3588(3) 0.1082(3) 0.75262(19) 0.0245(4) Uani 1 1 d . . .
H15A H 0.2530 -0.0011 0.7154 0.029 Uiso 1 1 calc R . .
H15B H 0.2704 0.1795 0.7721 0.029 Uiso 1 1 calc R . .
C16 C 0.5194(3) 0.1226(3) 0.8715(2) 0.0248(4) Uani 1 1 d . . .
H16A H 0.5077 0.0171 0.8789 0.030 Uiso 1 1 calc R . .
H16B H 0.4810 0.1821 0.9478 0.030 Uiso 1 1 calc R . .
C17 C 0.7614(3) 0.2110(2) 0.85604(18) 0.0220(4) Uani 1 1 d . . .
H17 H 0.8323 0.1307 0.8227 0.026 Uiso 1 1 calc R . .
C18 C 0.6775(4) 0.4397(2) 0.81035(19) 0.0232(4) Uani 1 1 d . . .
H18A H 0.6194 0.4755 0.7429 0.035 Uiso 1 1 calc R . .
H18B H 0.8177 0.5212 0.8608 0.035 Uiso 1 1 calc R . .
H18C H 0.5648 0.4191 0.8642 0.035 Uiso 1 1 calc R . .
O19 O 0.9030(2) 0.31600(18) 0.97253(13) 0.0250(3) Uani 1 1 d D . .
H19 H 0.827(5) 0.368(3) 1.006(3) 0.050(9) Uiso 1 1 d D . .
O20 O 0.7770(2) 0.53816(17) 0.15783(13) 0.0227(3) Uani 1 1 d . . .
C21 C 1.0034(3) 0.6243(3) 0.2256(2) 0.0250(4) Uani 1 1 d . . .
H21A H 0.9991 0.6842 0.3104 0.037 Uiso 1 1 calc R . .
H21B H 1.0823 0.6969 0.1812 0.037 Uiso 1 1 calc R . .
H21C H 1.0837 0.5508 0.2315 0.037 Uiso 1 1 calc R . .
O22 O 0.3491(2) 0.43133(18) 0.05729(13) 0.0239(3) Uani 1 1 d . . .
H22 H 0.2080 0.3944 0.0333 0.029 Uiso 1 1 calc R . .
C23 C 0.5669(4) 0.7883(3) 0.0403(2) 0.0293(5) Uani 1 1 d . . .
H23 H 0.5667 0.7048 0.0817 0.035 Uiso 1 1 calc R . .
Cl24 Cl 0.51919(9) 0.94405(6) 0.14857(5) 0.03463(14) Uani 1 1 d . . .
Cl25 Cl 0.83361(9) 0.85776(7) -0.00169(6) 0.03759(14) Uani 1 1 d . . .
Cl26 Cl 0.34963(10) 0.70686(7) -0.09321(6) 0.03866(15) Uani 1 1 d . . .
C27 C 0.5603(4) 0.6937(3) 0.5055(2) 0.0285(5) Uani 1 1 d . . .
H27 H 0.5540 0.5828 0.4693 0.034 Uiso 1 1 calc R . .
Cl28 Cl 0.59735(9) 0.78938(6) 0.38771(5) 0.03224(13) Uani 1 1 d . . .
Cl29 Cl 0.30417(9) 0.69046(7) 0.55753(6) 0.03767(15) Uani 1 1 d . . .
Cl30 Cl 0.78890(9) 0.78837(7) 0.63355(6) 0.03819(15) Uani 1 1 d . . .

loop_
_atom_site_aniso_label
_atom_site_aniso_U_11
_atom_site_aniso_U_22
_atom_site_aniso_U_33
_atom_site_aniso_U_23
_atom_site_aniso_U_13
_atom_site_aniso_U_12
C1 0.0175(9) 0.0229(10) 0.0201(9) 0.0062(8) 0.0040(7) 0.0070(8)
C2 0.0168(9) 0.0209(10) 0.0199(9) 0.0055(8) 0.0047(7) 0.0060(8)
C3 0.0216(10) 0.0222(10) 0.0164(9) 0.0061(8) 0.0035(7) 0.0085(8)
C4 0.0158(9) 0.0240(10) 0.0197(9) 0.0052(8) 0.0028(7) 0.0060(8)
C5 0.0174(9) 0.0192(10) 0.0212(9) 0.0053(8) 0.0053(7) 0.0058(8)
C6 0.0145(9) 0.0246(10) 0.0236(10) 0.0083(8) 0.0020(7) 0.0042(8)
C7 0.0188(9) 0.0234(10) 0.0223(10) 0.0085(8) 0.0039(8) 0.0052(8)
C8 0.0164(9) 0.0200(9) 0.0198(9) 0.0055(8) 0.0029(7) 0.0056(8)
C9 0.0162(9) 0.0184(9) 0.0188(9) 0.0059(7) 0.0044(7) 0.0054(7)
C10 0.0163(9) 0.0216(10) 0.0190(9) 0.0054(8) 0.0032(7) 0.0089(8)
C11 0.0171(9) 0.0229(10) 0.0206(10) 0.0057(8) 0.0022(8) 0.0050(8)
C12 0.0145(9) 0.0247(10) 0.0223(10) 0.0079(8) 0.0020(7) 0.0054(8)
C13 0.0167(9) 0.0211(10) 0.0201(9) 0.0059(8) 0.0038(7) 0.0060(8)
C14 0.0160(9) 0.0217(10) 0.0203(9) 0.0069(8) 0.0038(7) 0.0056(8)
C15 0.0210(10) 0.0279(11) 0.0239(10) 0.0114(9) 0.0030(8) 0.0048(9)
C16 0.0220(10) 0.0277(11) 0.0261(10) 0.0128(9) 0.0049(8) 0.0066(9)
C17 0.0214(10) 0.0245(10) 0.0188(9) 0.0048(8) 0.0005(7) 0.0081(8)
C18 0.0246(11) 0.0236(10) 0.0217(10) 0.0068(8) 0.0030(8) 0.0090(9)
O19 0.0215(7) 0.0316(8) 0.0192(7) 0.0045(6) -0.0004(6) 0.0091(6)
O20 0.0174(7) 0.0273(8) 0.0225(7) 0.0114(6) 0.0043(5) 0.0029(6)
C21 0.0152(10) 0.0266(11) 0.0280(10) 0.0082(9) 0.0009(8) 0.0009(8)
O22 0.0190(7) 0.0305(8) 0.0231(7) 0.0134(6) 0.0005(5) 0.0064(6)
C23 0.0287(11) 0.0272(11) 0.0308(11) 0.0104(9) 0.0014(9) 0.0075(9)
Cl24 0.0407(3) 0.0350(3) 0.0286(3) 0.0084(2) 0.0090(2) 0.0135(3)
Cl25 0.0327(3) 0.0362(3) 0.0404(3) 0.0062(2) 0.0091(2) 0.0102(2)
Cl26 0.0391(3) 0.0282(3) 0.0388(3) 0.0053(2) -0.0091(2) 0.0061(2)
C27 0.0271(11) 0.0224(11) 0.0340(12) 0.0076(9) 0.0054(9) 0.0065(9)
Cl28 0.0361(3) 0.0317(3) 0.0337(3) 0.0127(2) 0.0135(2) 0.0138(2)
Cl29 0.0250(3) 0.0438(3) 0.0402(3) 0.0139(3) 0.0100(2) 0.0036(2)
Cl30 0.0290(3) 0.0369(3) 0.0453(3) 0.0119(3) -0.0034(2) 0.0097(2)

loop_
_atom_type_symbol
_atom_type_description
_atom_type_scat_dispersion_real
_atom_type_scat_dispersion_imag
_atom_type_scat_source
C C 0.0033 0.0016 'International Tables Vol C Tables 4.2.6.8 and 6.1.1.4'
H H 0.0000 0.0000 'International Tables Vol C Tables 4.2.6.8 and 6.1.1.4'
O O 0.0106 0.0060 'International Tables Vol C Tables 4.2.6.8 and 6.1.1.4'
Cl Cl 0.1484 0.1585 'International Tables Vol C Tables 4.2.6.8 and 6.1.1.4'

loop_
_geom_angle_atom_site_label_1
_geom_angle_atom_site_label_2
_geom_angle_atom_site_label_3
_geom_angle
_geom_angle_site_symmetry_1
_geom_angle_site_symmetry_3
C2 C1 C10 120.95(18) . .
C2 C1 H1 119.5 . .
C10 C1 H1 119.5 . .
O20 C2 C1 124.72(17) . .
O20 C2 C3 115.09(16) . .
C1 C2 C3 120.18(17) . .
O22 C3 C4 123.99(18) . .
O22 C3 C2 116.96(17) . .
C4 C3 C2 119.05(17) . .
C3 C4 C5 121.51(18) . .
C3 C4 H4 119.2 . .
C5 C4 H4 119.2 . .
C10 C5 C4 119.50(17) . .
C10 C5 C6 122.58(17) . .
C4 C5 C6 117.90(18) . .
C5 C6 C7 114.24(16) . .
C5 C6 H6A 108.7 . .
C7 C6 H6A 108.7 . .
C5 C6 H6B 108.7 . .
C7 C6 H6B 108.7 . .
H6A C6 H6B 107.6 . .
C8 C7 C6 111.37(17) . .
C8 C7 H7A 109.4 . .
C6 C7 H7A 109.4 . .
C8 C7 H7B 109.4 . .
C6 C7 H7B 109.4 . .
H7A C7 H7B 108.0 . .
C14 C8 C7 112.99(16) . .
C14 C8 C9 108.95(15) . .
C7 C8 C9 108.08(15) . .
C14 C8 H8 108.9 . .
C7 C8 H8 108.9 . .
C9 C8 H8 108.9 . .
C10 C9 C11 113.42(15) . .
C10 C9 C8 110.42(15) . .
C11 C9 C8 112.85(15) . .
C10 C9 H9 106.5 . .
C11 C9 H9 106.5 . .
C8 C9 H9 106.5 . .
C5 C10 C1 118.79(17) . .
C5 C10 C9 120.44(17) . .
C1 C10 C9 120.77(17) . .
C12 C11 C9 112.66(16) . .
C12 C11 H11A 109.1 . .
C9 C11 H11A 109.1 . .
C12 C11 H11B 109.1 . .
C9 C11 H11B 109.1 . .
H11A C11 H11B 107.8 . .
C11 C12 C13 110.76(16) . .
C11 C12 H12A 109.5 . .
C13 C12 H12A 109.5 . .
C11 C12 H12B 109.5 . .
C13 C12 H12B 109.5 . .
H12A C12 H12B 108.1 . .
C12 C13 C18 110.78(17) . .
C12 C13 C17 115.02(16) . .
C18 C13 C17 109.29(16) . .
C12 C13 C14 107.89(16) . .
C18 C13 C14 113.39(16) . .
C17 C13 C14 100.16(15) . .
C8 C14 C15 119.73(16) . .
C8 C14 C13 113.17(15) . .
C15 C14 C13 103.47(15) . .
C8 C14 H14 106.6 . .
C15 C14 H14 106.6 . .
C13 C14 H14 106.6 . .
C14 C15 C16 103.61(16) . .
C14 C15 H15A 111.0 . .
C16 C15 H15A 111.0 . .
C14 C15 H15B 111.0 . .
C16 C15 H15B 111.0 . .
H15A C15 H15B 109.0 . .
C15 C16 C17 106.34(16) . .
C15 C16 H16A 110.5 . .
C17 C16 H16A 110.5 . .
C15 C16 H16B 110.5 . .
C17 C16 H16B 110.5 . .
H16A C16 H16B 108.7 . .
O19 C17 C13 115.53(17) . .
O19 C17 C16 113.05(16) . .
C13 C17 C16 104.62(16) . .
O19 C17 H17 107.8 . .
C13 C17 H17 107.8 . .
C16 C17 H17 107.8 . .
C13 C18 H18A 109.5 . .
C13 C18 H18B 109.5 . .
H18A C18 H18B 109.5 . .
C13 C18 H18C 109.5 . .
H18A C18 H18C 109.5 . .
H18B C18 H18C 109.5 . .
C17 O19 H19 106(2) . .
C2 O20 C21 117.21(15) . .
O20 C21 H21A 109.5 . .
O20 C21 H21B 109.5 . .
H21A C21 H21B 109.5 . .
O20 C21 H21C 109.5 . .
H21A C21 H21C 109.5 . .
H21B C21 H21C 109.5 . .
C3 O22 H22 109.5 . .
Cl26 C23 Cl25 111.02(12) . .
Cl26 C23 Cl24 110.15(13) . .
Cl25 C23 Cl24 109.70(12) . .
Cl26 C23 H23 108.6 . .
Cl25 C23 H23 108.6 . .
Cl24 C23 H23 108.6 . .
Cl28 C27 Cl30 110.54(12) . .
Cl28 C27 Cl29 110.38(13) . .
Cl30 C27 Cl29 109.88(12) . .
Cl28 C27 H27 108.7 . .
Cl30 C27 H27 108.7 . .
Cl29 C27 H27 108.7 . .

loop_
_geom_bond_atom_site_label_1
_geom_bond_atom_site_label_2
_geom_bond_distance
_geom_bond_site_symmetry_2
C1 C2 1.390(3) .
C1 C10 1.408(3) .
C1 H1 0.9500 .
C2 O20 1.385(2) .
C2 C3 1.395(3) .
C3 O22 1.368(2) .
C3 C4 1.387(3) .
C4 C5 1.401(3) .
C4 H4 0.9500 .
C5 C10 1.399(3) .
C5 C6 1.512(3) .
C6 C7 1.532(3) .
C6 H6A 0.9900 .
C6 H6B 0.9900 .
C7 C8 1.525(3) .
C7 H7A 0.9900 .
C7 H7B 0.9900 .
C8 C14 1.524(3) .
C8 C9 1.546(3) .
C8 H8 1.0000 .
C9 C10 1.526(3) .
C9 C11 1.535(3) .
C9 H9 1.0000 .
C11 C12 1.532(3) .
C11 H11A 0.9900 .
C11 H11B 0.9900 .
C12 C13 1.533(3) .
C12 H12A 0.9900 .
C12 H12B 0.9900 .
C13 C18 1.535(3) .
C13 C17 1.537(3) .
C13 C14 1.538(3) .
C14 C15 1.532(3) .
C14 H14 1.0000 .
C15 C16 1.542(3) .
C15 H15A 0.9900 .
C15 H15B 0.9900 .
C16 C17 1.548(3) .
C16 H16A 0.9900 .
C16 H16B 0.9900 .
C17 O19 1.436(2) .
C17 H17 1.0000 .
C18 H18A 0.9800 .
C18 H18B 0.9800 .
C18 H18C 0.9800 .
O19 H19 0.838(10) .
O20 C21 1.433(2) .
C21 H21A 0.9800 .
C21 H21B 0.9800 .
C21 H21C 0.9800 .
O22 H22 0.8400 .
C23 Cl26 1.759(2) .
C23 Cl25 1.764(2) .
C23 Cl24 1.769(2) .
C23 H23 1.0000 .
C27 Cl28 1.759(2) .
C27 Cl30 1.763(2) .
C27 Cl29 1.764(2) .
C27 H27 1.0000 .

loop_
_geom_torsion_atom_site_label_1
_geom_torsion_atom_site_label_2
_geom_torsion_atom_site_label_3
_geom_torsion_atom_site_label_4
_geom_torsion
_geom_torsion_site_symmetry_1
_geom_torsion_site_symmetry_2
_geom_torsion_site_symmetry_3
_geom_torsion_site_symmetry_4
C10 C1 C2 O20 179.87(18) . . . .
C10 C1 C2 C3 -0.4(3) . . . .
O20 C2 C3 O22 -1.1(3) . . . .
C1 C2 C3 O22 179.14(17) . . . .
O20 C2 C3 C4 179.56(17) . . . .
C1 C2 C3 C4 -0.2(3) . . . .
O22 C3 C4 C5 -179.43(18) . . . .
C2 C3 C4 C5 -0.2(3) . . . .
C3 C4 C5 C10 1.1(3) . . . .
C3 C4 C5 C6 179.98(18) . . . .
C10 C5 C6 C7 -4.8(3) . . . .
C4 C5 C6 C7 176.43(17) . . . .
C5 C6 C7 C8 37.1(2) . . . .
C6 C7 C8 C14 175.42(16) . . . .
C6 C7 C8 C9 -63.9(2) . . . .
C14 C8 C9 C10 -179.27(15) . . . .
C7 C8 C9 C10 57.6(2) . . . .
C14 C8 C9 C11 -51.2(2) . . . .
C7 C8 C9 C11 -174.29(16) . . . .
C4 C5 C10 C1 -1.7(3) . . . .
C6 C5 C10 C1 179.51(18) . . . .
C4 C5 C10 C9 178.65(18) . . . .
C6 C5 C10 C9 -0.2(3) . . . .
C2 C1 C10 C5 1.4(3) . . . .
C2 C1 C10 C9 -178.96(18) . . . .
C11 C9 C10 C5 -154.48(17) . . . .
C8 C9 C10 C5 -26.7(2) . . . .
C11 C9 C10 C1 25.9(3) . . . .
C8 C9 C10 C1 153.66(18) . . . .
C10 C9 C11 C12 177.88(16) . . . .
C8 C9 C11 C12 51.4(2) . . . .
C9 C11 C12 C13 -54.8(2) . . . .
C11 C12 C13 C18 -66.6(2) . . . .
C11 C12 C13 C17 168.87(16) . . . .
C11 C12 C13 C14 58.1(2) . . . .
C7 C8 C14 C15 -60.0(2) . . . .
C9 C8 C14 C15 179.90(17) . . . .
C7 C8 C14 C13 177.62(16) . . . .
C9 C8 C14 C13 57.5(2) . . . .
C12 C13 C14 C8 -61.4(2) . . . .
C18 C13 C14 C8 61.6(2) . . . .
C17 C13 C14 C8 177.93(16) . . . .
C12 C13 C14 C15 167.47(16) . . . .
C18 C13 C14 C15 -69.5(2) . . . .
C17 C13 C14 C15 46.85(18) . . . .
C8 C14 C15 C16 -163.57(17) . . . .
C13 C14 C15 C16 -36.5(2) . . . .
C14 C15 C16 C17 11.8(2) . . . .
C12 C13 C17 O19 80.8(2) . . . .
C18 C13 C17 O19 -44.5(2) . . . .
C14 C13 C17 O19 -163.82(16) . . . .
C12 C13 C17 C16 -154.20(18) . . . .
C18 C13 C17 C16 80.5(2) . . . .
C14 C13 C17 C16 -38.86(19) . . . .
C15 C16 C17 O19 143.67(17) . . . .
C15 C16 C17 C13 17.2(2) . . . .
C1 C2 O20 C21 -12.3(3) . . . .
C3 C2 O20 C21 167.98(17) . . . .
